data_2241246
loop_
_publ_author_name
'El-Hiti, Gamal A.'
'Smith, Keith'
'Hegazy, Amany S.'
'Ajarim, Mansour D.'
'Kariuki, Benson M.'

_publ_section_title
;
 Crystal structure of 2-cyclohexyl-1,3-thiazolo[4,5-<i>b</i>]pyridine
;
_journal_issue 11
_journal_name_full 'Acta Crystallographica Section E'
_journal_page_first o866
_journal_paper_doi 10.1107/S2056989015019106
_journal_volume 71
_journal_year 2015
_chemical_formula_iupac 'C12 H14 N2 S'
_chemical_formula_moiety 'C12 H14 N2 S'
_chemical_formula_sum 'C12 H14 N2 S'
_chemical_formula_weight 218.31
_chemical_name_systematic
;
2-Cyclohexyl-1,3-thiazolo[4,5-<i>b</i>]pyridine
;
_space_group_crystal_system monoclinic
_space_group_IT_number 14
_space_group_name_Hall '-P 2yn'
_space_group_name_H-M_alt 'P 1 21/n 1'
_symmetry_space_group_name_Hall '-P 2yn'
_symmetry_space_group_name_H-M 'P 1 21/n 1'
_atom_sites_solution_hydrogens geom
_audit_creation_method SHELXL-2013
_cell_angle_alpha 90
_cell_angle_beta 100.589(6)
_cell_angle_gamma 90
_cell_formula_units_Z 4
_cell_length_a 7.8884(5)
_cell_length_b 11.8079(7)
_cell_length_c 12.2134(6)
_cell_measurement_reflns_used 1721
_cell_measurement_temperature 293(2)
_cell_measurement_theta_max 73.9100
_cell_measurement_theta_min 6.1740
_cell_volume 1118.25(11)
_computing_cell_refinement
;
CrysAlis PRO (Agilent, 2014)
;
_computing_data_collection
;
CrysAlis PRO (Agilent, 2014)
;
_computing_data_reduction
;
CrysAlis PRO (Agilent, 2014)
;
_computing_molecular_graphics
;
ORTEP-3 for Windows (Farrugia, 2012)
;
_computing_publication_material
;
WinGX (Farrugia, 2012) and <i>CHEMDRAW Ultra</i> (Cambridge Soft,
2001)
;
_computing_structure_refinement
;
SHELXL2013 (Sheldrick, 2015)
;
_computing_structure_solution
;
SHELXS97 (Sheldrick, 2008)
;
_diffrn_ambient_temperature 293(2)
_diffrn_measured_fraction_theta_full 0.999
_diffrn_measured_fraction_theta_max 0.984
_diffrn_measurement_device_type 'Agilent SuperNova Dual Source diffractometer with an Atlas detector'
_diffrn_measurement_method '\w scans'
_diffrn_radiation_type CuK\a
_diffrn_radiation_wavelength 1.54184
_diffrn_reflns_av_R_equivalents 0.0150
_diffrn_reflns_limit_h_max 9
_diffrn_reflns_limit_h_min -9
_diffrn_reflns_limit_k_max 14
_diffrn_reflns_limit_k_min -14
_diffrn_reflns_limit_l_max 15
_diffrn_reflns_limit_l_min -15
_diffrn_reflns_number 7328
_diffrn_reflns_theta_full 67.684
_diffrn_reflns_theta_max 74.236
_diffrn_reflns_theta_min 5.254
_diffrn_standards_decay_% 0
_diffrn_standards_interval_count 0
_diffrn_standards_interval_time 0
_diffrn_standards_number 0
_exptl_absorpt_coefficient_mu 2.291
_exptl_absorpt_correction_T_max 1.00000
_exptl_absorpt_correction_T_min 0.59167
_exptl_absorpt_correction_type multi-scan
_exptl_absorpt_process_details
;
(CrysAlis PRO; Agilent, 2014)
;
_exptl_crystal_colour colourless
_exptl_crystal_density_diffrn 1.297
_exptl_crystal_description needle
_exptl_crystal_F_000 464
_exptl_crystal_size_max 0.267
_exptl_crystal_size_mid 0.166
_exptl_crystal_size_min 0.135
_refine_diff_density_max 0.296
_refine_diff_density_min -0.288
_refine_ls_extinction_method none
_refine_ls_goodness_of_fit_ref 1.034
_refine_ls_hydrogen_treatment constr
_refine_ls_matrix_type full
_refine_ls_number_parameters 136
_refine_ls_number_reflns 3913
_refine_ls_number_restraints 0
_refine_ls_restrained_S_all 1.034
_refine_ls_R_factor_all 0.0674
_refine_ls_R_factor_gt 0.0626
_refine_ls_shift/su_max 0.001
_refine_ls_shift/su_mean 0.000
_refine_ls_structure_factor_coef Fsqd
_refine_ls_weighting_details 'w=1/[\s^2^(Fo^2^)+(0.1345P)^2^+0.1130P] where P=(Fo^2^+2Fc^2^)/3'
_refine_ls_weighting_scheme calc
_refine_ls_wR_factor_gt 0.1737
_refine_ls_wR_factor_ref 0.1804
_reflns_number_gt 3429
_reflns_number_total 3913
_reflns_threshold_expression I>2\s(I)
_cod_data_source_file hb7518sup1.cif
_cod_data_source_block I
_cod_database_code 2241246
_shelx_space_group_comment
;
The symmetry employed for this shelxl refinement is uniquely defined
by the following loop, which should always be used as a source of
symmetry information in preference to the above space-group names.
They are only intended as comments.
;
_shelx_estimated_absorpt_t_min 0.580
_shelx_estimated_absorpt_t_max 0.747
_shelxl_version_number .2013

loop_
_space_group_symop_operation_xyz
'x, y, z'
'-x+1/2, y+1/2, -z+1/2'
'-x, -y, -z'
'x-1/2, -y-1/2, z-1/2'

loop_
_atom_site_type_symbol
_atom_site_label
_atom_site_fract_x
_atom_site_fract_y
_atom_site_fract_z
_atom_site_U_iso_or_equiv
_atom_site_adp_type
_atom_site_calc_flag
_atom_site_occupancy
C C1 0.2814(3) 0.12366(19) 0.54649(18) 0.0467(5) Uani d 1
C C2 0.2459(3) 0.20807(19) 0.72356(18) 0.0467(5) Uani d 1
C C3 0.2223(4) 0.2609(2) 0.8209(2) 0.0561(6) Uani d 1
H H3 0.1818 0.3349 0.8212 0.067 Uiso calc 1
C C4 0.2619(4) 0.1982(3) 0.9169(2) 0.0634(7) Uani d 1
H H4 0.2461 0.2291 0.9844 0.076 Uiso calc 1
C C5 0.3249(4) 0.0897(3) 0.9136(2) 0.0659(7) Uani d 1
H H5 0.3505 0.0501 0.9805 0.079 Uiso calc 1
C C6 0.3115(3) 0.0972(2) 0.72741(18) 0.0472(5) Uani d 1
C C7 0.2823(3) 0.0976(2) 0.42621(18) 0.0501(5) Uani d 1
H H7 0.3994 0.0741 0.4202 0.060 Uiso calc 1
C C8 0.1612(4) -0.0018(2) 0.3883(2) 0.0616(7) Uani d 1
H H8A 0.1972 -0.0671 0.4350 0.074 Uiso calc 1
H H8B 0.0450 0.0181 0.3967 0.074 Uiso calc 1
C C9 0.1620(4) -0.0321(2) 0.2671(2) 0.0654(7) Uani d 1
H H9A 0.2758 -0.0588 0.2600 0.079 Uiso calc 1
H H9B 0.0805 -0.0929 0.2443 0.079 Uiso calc 1
C C10 0.1149(4) 0.0680(3) 0.1922(2) 0.0706(8) Uani d 1
H H10A -0.0030 0.0901 0.1937 0.085 Uiso calc 1
H H10B 0.1218 0.0471 0.1163 0.085 Uiso calc 1
C C11 0.2341(5) 0.1671(3) 0.2281(2) 0.0856(11) Uani d 1
H H11A 0.1964 0.2320 0.1811 0.103 Uiso calc 1
H H11B 0.3501 0.1478 0.2188 0.103 Uiso calc 1
C C12 0.2352(5) 0.1982(2) 0.3501(2) 0.0709(8) Uani d 1
H H12A 0.3176 0.2587 0.3723 0.085 Uiso calc 1
H H12B 0.1220 0.2257 0.3577 0.085 Uiso calc 1
N N1 0.3309(3) 0.05196(17) 0.62604(16) 0.0529(5) Uani d 1
N N2 0.3519(3) 0.0371(2) 0.82184(17) 0.0616(6) Uani d 1
S S1 0.20709(8) 0.25440(5) 0.58736(5) 0.0545(3) Uani d 1

loop_
_atom_site_aniso_label
_atom_site_aniso_U_11
_atom_site_aniso_U_22
_atom_site_aniso_U_33
_atom_site_aniso_U_12
_atom_site_aniso_U_13
_atom_site_aniso_U_23
C1 0.0509(11) 0.0426(11) 0.0457(11) -0.0033(9) 0.0065(9) -0.0001(8)
C2 0.0516(11) 0.0423(11) 0.0436(11) -0.0036(9) 0.0021(8) -0.0008(9)
C3 0.0664(15) 0.0505(13) 0.0496(13) -0.0023(11) 0.0058(11) -0.0090(10)
C4 0.0767(17) 0.0704(18) 0.0419(12) -0.0073(13) 0.0076(11) -0.0079(11)
C5 0.0794(17) 0.0733(18) 0.0425(13) 0.0014(13) 0.0047(11) 0.0092(11)
C6 0.0507(12) 0.0475(12) 0.0425(11) 0.0013(9) 0.0060(8) 0.0012(9)
C7 0.0547(13) 0.0510(13) 0.0453(11) -0.0017(9) 0.0107(9) -0.0023(9)
C8 0.0855(18) 0.0504(13) 0.0502(13) -0.0138(13) 0.0160(12) -0.0044(10)
C9 0.0846(18) 0.0552(15) 0.0563(15) -0.0118(13) 0.0121(12) -0.0137(11)
C10 0.0842(19) 0.0764(19) 0.0473(13) 0.0011(15) 0.0020(12) -0.0089(13)
C11 0.145(3) 0.0712(19) 0.0416(13) -0.030(2) 0.0189(15) 0.0008(12)
C12 0.116(2) 0.0519(15) 0.0442(13) -0.0148(15) 0.0133(13) -0.0002(11)
N1 0.0672(12) 0.0472(10) 0.0450(10) 0.0074(9) 0.0121(8) 0.0036(8)
N2 0.0795(14) 0.0581(13) 0.0467(11) 0.0120(11) 0.0104(9) 0.0103(9)
S1 0.0753(5) 0.0424(4) 0.0425(4) 0.0053(2) 0.0017(3) 0.0013(2)

loop_
_atom_type_symbol
_atom_type_description
_atom_type_scat_dispersion_real
_atom_type_scat_dispersion_imag
_atom_type_scat_source
C C 0.0181 0.0091 'International Tables Vol C Tables 4.2.6.8 and 6.1.1.4'
H H 0.0000 0.0000 'International Tables Vol C Tables 4.2.6.8 and 6.1.1.4'
N N 0.0311 0.0180 'International Tables Vol C Tables 4.2.6.8 and 6.1.1.4'
S S 0.3331 0.5567 'International Tables Vol C Tables 4.2.6.8 and 6.1.1.4'

loop_
_geom_angle_atom_site_label_1
_geom_angle_atom_site_label_2
_geom_angle_atom_site_label_3
_geom_angle
N1 C1 C7 123.0(2)
N1 C1 S1 115.61(17)
C7 C1 S1 121.33(17)
C3 C2 C6 119.8(2)
C3 C2 S1 131.07(19)
C6 C2 S1 109.08(17)
C4 C3 C2 116.4(2)
C4 C3 H3 121.8
C2 C3 H3 121.8
C3 C4 C5 120.2(2)
C3 C4 H4 119.9
C5 C4 H4 119.9
N2 C5 C4 124.9(2)
N2 C5 H5 117.6
C4 C5 H5 117.6
N2 C6 N1 121.2(2)
N2 C6 C2 123.3(2)
N1 C6 C2 115.5(2)
C1 C7 C12 113.3(2)
C1 C7 C8 109.77(19)
C12 C7 C8 110.3(2)
C1 C7 H7 107.8
C12 C7 H7 107.8
C8 C7 H7 107.8
C9 C8 C7 111.1(2)
C9 C8 H8A 109.4
C7 C8 H8A 109.4
C9 C8 H8B 109.4
C7 C8 H8B 109.4
H8A C8 H8B 108.0
C10 C9 C8 111.3(2)
C10 C9 H9A 109.4
C8 C9 H9A 109.4
C10 C9 H9B 109.4
C8 C9 H9B 109.4
H9A C9 H9B 108.0
C9 C10 C11 111.2(2)
C9 C10 H10A 109.4
C11 C10 H10A 109.4
C9 C10 H10B 109.4
C11 C10 H10B 109.4
H10A C10 H10B 108.0
C10 C11 C12 111.0(3)
C10 C11 H11A 109.4
C12 C11 H11A 109.4
C10 C11 H11B 109.4
C12 C11 H11B 109.4
H11A C11 H11B 108.0
C7 C12 C11 111.5(3)
C7 C12 H12A 109.3
C11 C12 H12A 109.3
C7 C12 H12B 109.3
C11 C12 H12B 109.3
H12A C12 H12B 108.0
C1 N1 C6 110.6(2)
C5 N2 C6 115.3(2)
C2 S1 C1 89.19(10)

loop_
_geom_bond_atom_site_label_1
_geom_bond_atom_site_label_2
_geom_bond_distance
C1 N1 1.294(3)
C1 C7 1.502(3)
C1 S1 1.756(2)
C2 C3 1.385(3)
C2 C6 1.405(3)
C2 S1 1.724(2)
C3 C4 1.374(4)
C3 H3 0.9300
C4 C5 1.378(4)
C4 H4 0.9300
C5 N2 1.332(3)
C5 H5 0.9300
C6 N2 1.342(3)
C6 N1 1.383(3)
C7 C12 1.512(4)
C7 C8 1.530(3)
C7 H7 0.9800
C8 C9 1.524(4)
C8 H8A 0.9700
C8 H8B 0.9700
C9 C10 1.499(4)
C9 H9A 0.9700
C9 H9B 0.9700
C10 C11 1.515(4)
C10 H10A 0.9700
C10 H10B 0.9700
C11 C12 1.534(4)
C11 H11A 0.9700
C11 H11B 0.9700
C12 H12A 0.9700
C12 H12B 0.9700

_cod_database_fobs_code 2241246
